data_1543157
loop_
_publ_author_name
'Reekie, Tristan A.'
'Donckele, Etienne J.'
'Manenti, Giorgio'
'P\"untener, Salome'
'Trapp, Nils'
'Diederich, Fran\,cois'

_publ_section_title
;
 A Three-Step Synthesis of Tetrasubstituted NH-Pyrroles.
;
_journal_issue 9
_journal_name_full 'Organic letters'
_journal_page_first 2252
_journal_page_last 2255
_journal_paper_doi 10.1021/acs.orglett.6b00890
_journal_volume 18
_journal_year 2016
_chemical_formula_moiety 'C22 H28 N4 O4'
_chemical_formula_sum 'C22 H28 N4 O4'
_chemical_formula_weight 412.48
_space_group_crystal_system monoclinic
_space_group_IT_number 14
_space_group_name_Hall '-P 2ybc'
_space_group_name_H-M_alt 'P 1 21/c 1'
_symmetry_space_group_name_Hall '-P 2ybc'
_symmetry_space_group_name_H-M 'P 1 21/c 1'
_atom_sites_solution_hydrogens mixed
_atom_sites_solution_primary direct
_audit_creation_date 2014-12-09
_audit_creation_method
;
Olex2 1.2
(compiled 2014.11.28 svn.r3106 for OlexSys, GUI svn.r4959)
;
_cell_angle_alpha 90
_cell_angle_beta 112.057(3)
_cell_angle_gamma 90
_cell_formula_units_Z 8
_cell_length_a 15.0264(17)
_cell_length_b 19.058(2)
_cell_length_c 15.9395(19)
_cell_measurement_reflns_used 9903
_cell_measurement_temperature 100.0(2)
_cell_measurement_theta_max 27.29
_cell_measurement_theta_min 2.59
_cell_volume 4230.6(8)
_computing_cell_refinement 'Bruker SAINT'
_computing_data_collection 'Bruker APEX2'
_computing_data_reduction 'Bruker SAINT'
_computing_molecular_graphics 'Olex2 (Dolomanov et al., 2009)'
_computing_publication_material 'Olex2 (Dolomanov et al., 2009)'
_computing_structure_refinement 'XL (Sheldrick, 2008)'
_computing_structure_solution 'XS (Sheldrick, 2008)'
_diffrn_ambient_temperature 100.0(2)
_diffrn_detector 'Bruker APEX2 area detector'
_diffrn_detector_area_resol_mean 8.33
_diffrn_detector_type 'CCD area detector'
_diffrn_measured_fraction_theta_full 1.000
_diffrn_measured_fraction_theta_max 0.986
_diffrn_measurement_device 'kappa-stage diffractometer'
_diffrn_measurement_device_type 'Bruker Kappa Apex2 Duo'
_diffrn_measurement_method '\w and \f scans'
_diffrn_radiation_monochromator 'focusing graphite'
_diffrn_radiation_probe x-ray
_diffrn_radiation_type MoK\a
_diffrn_radiation_wavelength 0.71073
_diffrn_reflns_av_R_equivalents 0.0490
_diffrn_reflns_av_unetI/netI 0.0353
_diffrn_reflns_Laue_measured_fraction_full 1.000
_diffrn_reflns_Laue_measured_fraction_max 0.986
_diffrn_reflns_limit_h_max 16
_diffrn_reflns_limit_h_min -19
_diffrn_reflns_limit_k_max 24
_diffrn_reflns_limit_k_min -24
_diffrn_reflns_limit_l_max 19
_diffrn_reflns_limit_l_min -18
_diffrn_reflns_number 70222
_diffrn_reflns_point_group_measured_fraction_full 1.000
_diffrn_reflns_point_group_measured_fraction_max 0.986
_diffrn_reflns_theta_full 25.242
_diffrn_reflns_theta_max 27.670
_diffrn_reflns_theta_min 1.462
_diffrn_source 'sealed tube'
_diffrn_standards_number 0
_exptl_absorpt_coefficient_mu 0.091
_exptl_absorpt_correction_T_max 0.7343
_exptl_absorpt_correction_T_min 0.7116
_exptl_absorpt_correction_type multi-scan
_exptl_absorpt_process_details
;
SADABS-2012/1 (Bruker,2012) was used for absorption correction.
wR2(int) was 0.0520 before and 0.0490 after correction.
The Ratio of minimum to maximum transmission is 0.9691.
The \l/2 correction factor is 0.0015.
;
_exptl_crystal_colour 'clear light red'
_exptl_crystal_colour_lustre clear
_exptl_crystal_colour_modifier light
_exptl_crystal_colour_primary red
_exptl_crystal_density_diffrn 1.295
_exptl_crystal_description block
_exptl_crystal_F_000 1760
_exptl_crystal_size_max 0.16
_exptl_crystal_size_mid 0.11
_exptl_crystal_size_min 0.07
_refine_diff_density_max 0.755
_refine_diff_density_min -0.334
_refine_diff_density_rms 0.052
_refine_ls_extinction_method none
_refine_ls_goodness_of_fit_ref 1.018
_refine_ls_hydrogen_treatment mixed
_refine_ls_matrix_type full
_refine_ls_number_parameters 559
_refine_ls_number_reflns 9755
_refine_ls_number_restraints 446
_refine_ls_restrained_S_all 0.997
_refine_ls_R_factor_all 0.0762
_refine_ls_R_factor_gt 0.0479
_refine_ls_shift/su_max 0.000
_refine_ls_shift/su_mean 0.000
_refine_ls_structure_factor_coef Fsqd
_refine_ls_weighting_details 'w=1/[\s^2^(Fo^2^)+(0.0520P)^2^+2.7197P] where P=(Fo^2^+2Fc^2^)/3'
_refine_ls_weighting_scheme calc
_refine_ls_wR_factor_gt 0.1115
_refine_ls_wR_factor_ref 0.1261
_reflns_Friedel_coverage 0.000
_reflns_number_gt 7053
_reflns_number_total 9755
_reflns_threshold_expression 'I > 2\s(I)'
_cod_data_source_file ol6b00890_si_003.cif
_cod_data_source_block mo_d041214_1_1_0m
_cod_depositor_comments 'Adding full bibliography for 1543156--1543159.cif.'
_cod_original_cell_volume 4230.5(9)
_cod_database_code 1543157
_shelxl_version_number 2014/6
_shelx_space_group_comment
;
The symmetry employed for this shelxl refinement is uniquely defined
by the following loop, which should always be used as a source of
symmetry information in preference to the above space-group names.
They are only intended as comments.
;
_olex2_refinement_description
;
1. Fixed Uiso
 At 1.2 times of:
  All C(H) groups, All C(H,H) groups, All N(H) groups
 At 1.5 times of:
  All C(H,H,H) groups
2. Restrained distances
 N19-H19 = N5_$1-H5A_$1
 0.91 with sigma of 0.02
3. Rigid body (RIGU) restrains
 All non-hydrogen atoms
 with sigma for 1-2 distances of 0.004 and sigma for 1-3 distances of 0.004
4.a Ternary CH refined with riding coordinates:
 C9(H9), C31(H31)
4.b Secondary CH2 refined with riding coordinates:
 C11(H11A,H11B), C14(H14A,H14B), C33(H33A,H33B), C43(H43A,H43B)
4.c Aromatic/amide H refined with riding coordinates:
 C0AA(H0AA), C5(H5), C23(H23), C24(H24), C27(H27), C28(H28), C37(H37), C38(H38)
4.d Idealised Me refined as rotating group:
 C2AA(H2AA,H2AB,H2AC), C12(H12A,H12B,H12C), C13(H13A,H13B,H13C), C17(H17A,H17B,
 H17C), C18(H18A,H18B,H18C), C22(H22A,H22B,H22C), C25(H25A,H25B,H25C), C34(H34A,
 H34B,H34C), C36(H36A,H36B,H36C), C40(H40A,H40B,H40C), C41(H41A,H41B,H41C),
 C44(H44A,H44B,H44C)
;
_olex2_date_sample_data_collection 8.12.2014
_olex2_date_sample_submission 4.12.2014
_olex2_submission_original_sample_id d041214_1_1
_olex2_submission_special_instructions 'No special instructions were received'

loop_
_space_group_symop_operation_xyz
'x, y, z'
'-x, y+1/2, -z+1/2'
'-x, -y, -z'
'x, -y-1/2, z-1/2'

loop_
_atom_site_label
_atom_site_type_symbol
_atom_site_fract_x
_atom_site_fract_y
_atom_site_fract_z
_atom_site_U_iso_or_equiv
_atom_site_adp_type
_atom_site_occupancy
_atom_site_site_symmetry_order
_atom_site_calc_flag
_atom_site_refinement_flags_posn
_atom_site_refinement_flags_adp
O1 O 0.13147(8) 0.38558(6) 0.01523(8) 0.0185(3) Uani 1 1 d . U
O2 O 0.27528(10) 0.36144(6) 0.28512(9) 0.0262(3) Uani 1 1 d . U
O3 O 0.15026(9) 0.43223(8) 0.21377(10) 0.0345(3) Uani 1 1 d . U
O4 O 0.18017(10) 0.49713(7) 0.03328(11) 0.0415(4) Uani 1 1 d . U
O5 O 0.25558(9) 0.62566(6) 0.23665(9) 0.0243(3) Uani 1 1 d . U
O6 O 0.35076(9) 0.53559(7) 0.30738(10) 0.0303(3) Uani 1 1 d . U
O7 O 0.37087(8) 0.60843(7) 0.49186(9) 0.0244(3) Uani 1 1 d . U
O8 O 0.30640(10) 0.50323(7) 0.49633(10) 0.0310(3) Uani 1 1 d . U
C1 C 0.44425(11) 0.28520(8) 0.12476(11) 0.0141(3) Uani 1 1 d . U
N0AA N 0.35417(9) 0.17137(7) 0.10512(10) 0.0177(3) Uani 1 1 d . U
N3 N -0.15170(10) 0.39295(7) 0.33669(10) 0.0169(3) Uani 1 1 d . U
C4 C 0.01632(11) 0.57546(8) 0.35124(11) 0.0129(3) Uani 1 1 d . U
N5 N 0.20497(9) 0.70673(7) 0.37901(10) 0.0153(3) Uani 1 1 d D U
H5A H 0.2634(11) 0.7205(10) 0.3840(13) 0.018 Uiso 1 1 d DR .
C6 C 0.05533(11) 0.70815(8) 0.37406(11) 0.0139(3) Uani 1 1 d . U
N7 N -0.11192(10) 0.74697(7) 0.36300(11) 0.0228(3) Uani 1 1 d . U
N8 N 0.14628(10) 0.82105(7) 0.39370(11) 0.0223(3) Uani 1 1 d . U
C2AA C 0.60217(14) 0.66676(10) 0.12295(16) 0.0331(5) Uani 1 1 d . U
H2AA H 0.5813 0.6664 0.0569 0.050 Uiso 1 1 calc GR .
H2AB H 0.6478 0.7052 0.1479 0.050 Uiso 1 1 calc GR .
H2AC H 0.5463 0.6734 0.1397 0.050 Uiso 1 1 calc GR .
N2 N 0.64799(10) 0.60069(8) 0.15901(11) 0.0229(3) Uani 1 1 d . U
C3 C 0.59108(12) 0.54092(8) 0.14820(12) 0.0167(3) Uani 1 1 d . U
C0AA C 0.63158(12) 0.47746(9) 0.19019(12) 0.0178(3) Uani 1 1 d . U
H0AA H 0.6990 0.4746 0.2227 0.021 Uiso 1 1 calc R .
C5 C 0.57526(11) 0.41915(8) 0.18502(11) 0.0164(3) Uani 1 1 d . U
H5 H 0.6049 0.3773 0.2148 0.020 Uiso 1 1 calc R .
C1AA C 0.47595(11) 0.41982(8) 0.13742(11) 0.0141(3) Uani 1 1 d . U
C7 C 0.41681(11) 0.35724(8) 0.13259(11) 0.0132(3) Uani 1 1 d . U
C8 C 0.32659(11) 0.35428(8) 0.13396(11) 0.0134(3) Uani 1 1 d . U
C9 C 0.26632(11) 0.41267(8) 0.14648(11) 0.0152(3) Uani 1 1 d . U
H9 H 0.3110 0.4534 0.1683 0.018 Uiso 1 1 calc R .
C10 C 0.18820(11) 0.43750(9) 0.05942(12) 0.0182(3) Uani 1 1 d . U
C11 C 0.05233(12) 0.40496(9) -0.06789(12) 0.0212(4) Uani 1 1 d . U
H11A H 0.0757 0.4351 -0.1059 0.025 Uiso 1 1 calc R .
H11B H 0.0027 0.4311 -0.0538 0.025 Uiso 1 1 calc R .
C12 C 0.01132(13) 0.33798(10) -0.11657(13) 0.0263(4) Uani 1 1 d . U
H12A H 0.0580 0.3160 -0.1378 0.039 Uiso 1 1 calc GR .
H12B H -0.0478 0.3482 -0.1685 0.039 Uiso 1 1 calc GR .
H12C H -0.0030 0.3059 -0.0752 0.039 Uiso 1 1 calc GR .
C13 C 0.17481(18) 0.30530(12) 0.35521(16) 0.0417(6) Uani 1 1 d . U
H13A H 0.1147 0.3205 0.3077 0.063 Uiso 1 1 calc GR .
H13B H 0.1654 0.3008 0.4126 0.063 Uiso 1 1 calc GR .
H13C H 0.1941 0.2598 0.3387 0.063 Uiso 1 1 calc GR .
C14 C 0.25029(18) 0.35744(12) 0.36525(15) 0.0391(5) Uani 1 1 d . U
H14A H 0.2281 0.4041 0.3766 0.047 Uiso 1 1 calc R .
H14B H 0.3084 0.3451 0.4184 0.047 Uiso 1 1 calc R .
C15 C 0.22186(12) 0.40247(9) 0.21766(13) 0.0212(4) Uani 1 1 d . U
C16 C 0.36702(11) 0.24206(8) 0.11960(11) 0.0140(3) Uani 1 1 d . U
C17 C 0.26685(12) 0.13944(9) 0.10726(13) 0.0214(4) Uani 1 1 d . U
H17A H 0.2696 0.1388 0.1697 0.032 Uiso 1 1 calc GR .
H17B H 0.2613 0.0913 0.0843 0.032 Uiso 1 1 calc GR .
H17C H 0.2110 0.1668 0.0693 0.032 Uiso 1 1 calc GR .
C18 C 0.43782(12) 0.12547(9) 0.13608(14) 0.0256(4) Uani 1 1 d . U
H18A H 0.4867 0.1437 0.1148 0.038 Uiso 1 1 calc GR .
H18B H 0.4189 0.0782 0.1119 0.038 Uiso 1 1 calc GR .
H18C H 0.4642 0.1237 0.2024 0.038 Uiso 1 1 calc GR .
N19 N 0.29698(9) 0.28446(7) 0.12554(9) 0.0143(3) Uani 1 1 d D U
H19 H 0.2413(11) 0.2701(9) 0.1280(12) 0.017 Uiso 1 1 d DR .
C20 C 0.53007(11) 0.26454(8) 0.11537(12) 0.0161(3) Uani 1 1 d . U
N21 N 0.60080(10) 0.24875(8) 0.10824(11) 0.0240(3) Uani 1 1 d . U
C22 C 0.74417(13) 0.59320(10) 0.15816(14) 0.0278(4) Uani 1 1 d . U
H22A H 0.7721 0.5487 0.1868 0.042 Uiso 1 1 calc GR .
H22B H 0.7845 0.6322 0.1916 0.042 Uiso 1 1 calc GR .
H22C H 0.7406 0.5937 0.0955 0.042 Uiso 1 1 calc GR .
C23 C 0.49172(12) 0.54167(9) 0.09911(12) 0.0177(3) Uani 1 1 d . U
H23 H 0.4619 0.5835 0.0692 0.021 Uiso 1 1 calc R .
C24 C 0.43632(11) 0.48254(9) 0.09347(11) 0.0165(3) Uani 1 1 d . U
H24 H 0.3693 0.4846 0.0587 0.020 Uiso 1 1 calc R .
C25 C -0.10334(13) 0.32596(9) 0.33913(13) 0.0239(4) Uani 1 1 d . U
H25A H -0.0668 0.3285 0.2996 0.036 Uiso 1 1 calc GR .
H25B H -0.1513 0.2885 0.3181 0.036 Uiso 1 1 calc GR .
H25C H -0.0595 0.3161 0.4013 0.036 Uiso 1 1 calc GR .
C26 C -0.09659(11) 0.45388(8) 0.34269(11) 0.0142(3) Uani 1 1 d . U
C27 C -0.04224(11) 0.46068(9) 0.28827(12) 0.0167(3) Uani 1 1 d . U
H27 H -0.0428 0.4238 0.2480 0.020 Uiso 1 1 calc R .
C28 C 0.01204(11) 0.51996(8) 0.29221(11) 0.0159(3) Uani 1 1 d . U
H28 H 0.0474 0.5232 0.2539 0.019 Uiso 1 1 calc R .
C29 C 0.07939(11) 0.63671(8) 0.36110(11) 0.0132(3) Uani 1 1 d . U
C30 C 0.17174(11) 0.63769(8) 0.36459(11) 0.0137(3) Uani 1 1 d . U
C31 C 0.23450(11) 0.57645(9) 0.36503(11) 0.0157(3) Uani 1 1 d . U
H31 H 0.1902 0.5353 0.3460 0.019 Uiso 1 1 calc R .
C32 C 0.28762(12) 0.57738(9) 0.30024(12) 0.0191(4) Uani 1 1 d . U
C33 C 0.30388(15) 0.62753(10) 0.17185(14) 0.0293(4) Uani 1 1 d . U
H33A H 0.2700 0.5967 0.1196 0.035 Uiso 1 1 calc R .
H33B H 0.3709 0.6109 0.2011 0.035 Uiso 1 1 calc R .
C34 C 0.30244(18) 0.70075(11) 0.14136(15) 0.0385(5) Uani 1 1 d . U
H34A H 0.2359 0.7156 0.1088 0.058 Uiso 1 1 calc GR .
H34B H 0.3380 0.7041 0.1010 0.058 Uiso 1 1 calc GR .
H34C H 0.3325 0.7312 0.1940 0.058 Uiso 1 1 calc GR .
C35 C 0.13542(11) 0.75008(8) 0.38422(11) 0.0152(3) Uani 1 1 d . U
C36 C -0.20898(12) 0.39100(9) 0.39278(12) 0.0207(4) Uani 1 1 d . U
H36A H -0.1663 0.3893 0.4567 0.031 Uiso 1 1 calc GR .
H36B H -0.2501 0.3493 0.3777 0.031 Uiso 1 1 calc GR .
H36C H -0.2491 0.4332 0.3817 0.031 Uiso 1 1 calc GR .
C37 C -0.09592(11) 0.51024(8) 0.39913(11) 0.0147(3) Uani 1 1 d . U
H37 H -0.1339 0.5081 0.4351 0.018 Uiso 1 1 calc R .
C38 C -0.04027(11) 0.56923(8) 0.40309(11) 0.0143(3) Uani 1 1 d . U
H38 H -0.0407 0.6066 0.4424 0.017 Uiso 1 1 calc R .
C39 C -0.03644(11) 0.73062(8) 0.36818(12) 0.0160(3) Uani 1 1 d . U
C40 C 0.08334(13) 0.86017(9) 0.42637(13) 0.0230(4) Uani 1 1 d . U
H40A H 0.0171 0.8563 0.3828 0.034 Uiso 1 1 calc GR .
H40B H 0.1027 0.9096 0.4336 0.034 Uiso 1 1 calc GR .
H40C H 0.0876 0.8411 0.4849 0.034 Uiso 1 1 calc GR .
C41 C 0.23527(12) 0.85380(9) 0.39834(13) 0.0215(4) Uani 1 1 d . U
H41A H 0.2881 0.8374 0.4526 0.032 Uiso 1 1 calc GR .
H41B H 0.2295 0.9049 0.4011 0.032 Uiso 1 1 calc GR .
H41C H 0.2483 0.8412 0.3444 0.032 Uiso 1 1 calc GR .
C42 C 0.30757(12) 0.55745(9) 0.45805(12) 0.0181(3) Uani 1 1 d . U
C43 C 0.44865(13) 0.59482(10) 0.57878(13) 0.0269(4) Uani 1 1 d . U
H43A H 0.4983 0.5647 0.5703 0.032 Uiso 1 1 calc R .
H43B H 0.4236 0.5708 0.6205 0.032 Uiso 1 1 calc R .
C44 C 0.48993(15) 0.66417(11) 0.61616(15) 0.0368(5) Uani 1 1 d . U
H44A H 0.5111 0.6884 0.5727 0.055 Uiso 1 1 calc GR .
H44B H 0.5449 0.6574 0.6732 0.055 Uiso 1 1 calc GR .
H44C H 0.4410 0.6925 0.6273 0.055 Uiso 1 1 calc GR .

loop_
_atom_site_aniso_label
_atom_site_aniso_U_11
_atom_site_aniso_U_22
_atom_site_aniso_U_33
_atom_site_aniso_U_23
_atom_site_aniso_U_13
_atom_site_aniso_U_12
O1 0.0155(6) 0.0168(6) 0.0189(6) 0.0009(5) 0.0015(5) -0.0012(4)
O2 0.0380(7) 0.0226(7) 0.0238(7) -0.0013(5) 0.0182(6) -0.0036(6)
O3 0.0271(7) 0.0406(8) 0.0443(9) -0.0120(7) 0.0232(7) 0.0037(6)
O4 0.0318(8) 0.0148(7) 0.0528(10) 0.0056(6) -0.0130(7) -0.0003(6)
O5 0.0297(7) 0.0239(7) 0.0259(7) -0.0019(5) 0.0179(6) -0.0009(5)
O6 0.0214(7) 0.0380(8) 0.0352(8) -0.0051(6) 0.0150(6) 0.0085(6)
O7 0.0191(6) 0.0228(6) 0.0233(7) 0.0033(5) -0.0013(5) -0.0033(5)
O8 0.0307(7) 0.0209(7) 0.0363(8) 0.0079(6) 0.0066(6) -0.0006(6)
C1 0.0113(7) 0.0141(8) 0.0173(9) -0.0005(6) 0.0059(6) 0.0012(6)
N0AA 0.0129(6) 0.0124(7) 0.0287(8) -0.0022(6) 0.0088(6) -0.0006(5)
N3 0.0158(7) 0.0134(7) 0.0221(8) -0.0008(6) 0.0080(6) -0.0011(5)
C4 0.0086(7) 0.0130(7) 0.0158(8) 0.0020(6) 0.0030(6) 0.0019(6)
N5 0.0106(6) 0.0150(7) 0.0220(8) -0.0011(5) 0.0080(6) -0.0014(5)
C6 0.0128(7) 0.0134(7) 0.0168(8) 0.0002(6) 0.0072(6) 0.0004(6)
N7 0.0162(7) 0.0161(7) 0.0393(10) 0.0008(6) 0.0141(7) -0.0004(6)
N8 0.0184(7) 0.0141(7) 0.0405(10) -0.0065(6) 0.0178(7) -0.0043(6)
C2AA 0.0271(10) 0.0181(9) 0.0503(14) 0.0106(9) 0.0102(10) -0.0009(8)
N2 0.0175(7) 0.0161(7) 0.0340(9) 0.0050(6) 0.0086(7) -0.0013(6)
C3 0.0172(8) 0.0158(8) 0.0187(9) 0.0001(6) 0.0086(7) -0.0013(6)
C0AA 0.0115(7) 0.0187(8) 0.0221(9) 0.0007(7) 0.0051(7) -0.0005(6)
C5 0.0147(8) 0.0147(8) 0.0189(9) 0.0024(6) 0.0054(7) 0.0019(6)
C1AA 0.0131(7) 0.0148(8) 0.0158(8) -0.0014(6) 0.0069(6) -0.0005(6)
C7 0.0115(7) 0.0143(8) 0.0138(8) 0.0004(6) 0.0048(6) 0.0013(6)
C8 0.0115(7) 0.0142(8) 0.0141(8) -0.0009(6) 0.0044(6) 0.0003(6)
C9 0.0129(7) 0.0142(8) 0.0193(9) -0.0034(6) 0.0071(7) -0.0007(6)
C10 0.0133(7) 0.0152(8) 0.0253(9) -0.0025(7) 0.0061(7) 0.0014(6)
C11 0.0166(8) 0.0217(9) 0.0204(9) 0.0036(7) 0.0012(7) 0.0001(7)
C12 0.0251(9) 0.0276(10) 0.0225(10) -0.0021(8) 0.0048(8) -0.0023(8)
C13 0.0621(15) 0.0342(12) 0.0440(14) -0.0066(10) 0.0374(12) -0.0104(11)
C14 0.0626(15) 0.0362(12) 0.0299(12) -0.0055(9) 0.0304(11) -0.0096(11)
C15 0.0196(8) 0.0203(9) 0.0268(10) -0.0110(7) 0.0125(8) -0.0054(7)
C16 0.0110(7) 0.0159(8) 0.0153(8) 0.0000(6) 0.0053(6) 0.0012(6)
C17 0.0175(8) 0.0167(8) 0.0331(11) -0.0036(7) 0.0129(8) -0.0035(7)
C18 0.0170(8) 0.0155(8) 0.0445(12) 0.0000(8) 0.0116(8) 0.0025(7)
N19 0.0105(6) 0.0146(7) 0.0194(8) -0.0012(5) 0.0075(6) 0.0000(5)
C20 0.0139(8) 0.0136(8) 0.0207(9) -0.0020(6) 0.0066(7) -0.0012(6)
N21 0.0173(7) 0.0186(8) 0.0396(10) -0.0038(7) 0.0146(7) -0.0008(6)
C22 0.0213(9) 0.0262(10) 0.0391(12) 0.0008(8) 0.0151(9) -0.0060(7)
C23 0.0167(8) 0.0165(8) 0.0207(9) 0.0028(7) 0.0078(7) 0.0025(6)
C24 0.0121(7) 0.0189(8) 0.0179(9) 0.0006(6) 0.0049(7) 0.0016(6)
C25 0.0252(9) 0.0142(8) 0.0323(11) -0.0009(7) 0.0110(8) 0.0009(7)
C26 0.0107(7) 0.0142(8) 0.0155(8) 0.0013(6) 0.0023(6) 0.0012(6)
C27 0.0160(8) 0.0160(8) 0.0184(9) -0.0033(6) 0.0067(7) 0.0006(6)
C28 0.0127(7) 0.0182(8) 0.0176(9) 0.0009(6) 0.0068(7) 0.0018(6)
C29 0.0127(7) 0.0135(7) 0.0138(8) 0.0005(6) 0.0053(6) 0.0012(6)
C30 0.0125(7) 0.0134(8) 0.0151(8) 0.0002(6) 0.0051(6) 0.0005(6)
C31 0.0106(7) 0.0160(8) 0.0217(9) -0.0022(6) 0.0073(7) 0.0004(6)
C32 0.0152(8) 0.0204(8) 0.0225(9) -0.0073(7) 0.0079(7) -0.0047(6)
C33 0.0364(11) 0.0311(10) 0.0284(11) -0.0051(8) 0.0214(9) -0.0030(8)
C34 0.0648(15) 0.0263(11) 0.0366(13) -0.0064(9) 0.0329(12) -0.0106(10)
C35 0.0138(7) 0.0159(8) 0.0178(9) -0.0001(6) 0.0081(7) 0.0001(6)
C36 0.0195(8) 0.0202(9) 0.0240(10) 0.0012(7) 0.0100(8) -0.0044(7)
C37 0.0120(7) 0.0170(8) 0.0165(8) 0.0025(6) 0.0070(7) 0.0021(6)
C38 0.0128(7) 0.0133(7) 0.0165(8) 0.0004(6) 0.0054(7) 0.0024(6)
C39 0.0160(8) 0.0125(8) 0.0213(9) 0.0014(6) 0.0092(7) -0.0003(6)
C40 0.0236(9) 0.0171(8) 0.0343(11) -0.0042(7) 0.0178(8) -0.0005(7)
C41 0.0170(8) 0.0177(8) 0.0325(10) -0.0019(7) 0.0125(8) -0.0038(7)
C42 0.0160(8) 0.0154(8) 0.0246(9) -0.0018(7) 0.0095(7) 0.0032(6)
C43 0.0194(9) 0.0294(10) 0.0241(10) 0.0032(8) -0.0005(8) 0.0031(7)
C44 0.0334(11) 0.0364(12) 0.0275(11) -0.0010(9) -0.0037(9) -0.0014(9)

loop_
_atom_type_symbol
_atom_type_description
_atom_type_scat_dispersion_real
_atom_type_scat_dispersion_imag
_atom_type_scat_source
C C 0.0033 0.0016 'International Tables Vol C Tables 4.2.6.8 and 6.1.1.4'
H H 0.0000 0.0000 'International Tables Vol C Tables 4.2.6.8 and 6.1.1.4'
N N 0.0061 0.0033 'International Tables Vol C Tables 4.2.6.8 and 6.1.1.4'
O O 0.0106 0.0060 'International Tables Vol C Tables 4.2.6.8 and 6.1.1.4'

loop_
_geom_angle_atom_site_label_1
_geom_angle_atom_site_label_2
_geom_angle_atom_site_label_3
_geom_angle
C10 O1 C11 115.93(13)
C15 O2 C14 117.54(15)
C32 O5 C33 115.03(14)
C42 O7 C43 116.86(14)
C16 C1 C7 107.73(13)
C16 C1 C20 126.98(14)
C20 C1 C7 125.03(14)
C16 N0AA C17 118.57(13)
C16 N0AA C18 119.01(14)
C18 N0AA C17 114.26(13)
C26 N3 C25 116.38(13)
C26 N3 C36 116.58(13)
C36 N3 C25 111.34(13)
C28 C4 C29 122.34(14)
C38 C4 C28 116.68(14)
C38 C4 C29 120.96(14)
C30 N5 H5A 124.9(12)
C35 N5 H5A 124.8(12)
C35 N5 C30 110.33(13)
C35 C6 C29 107.68(13)
C35 C6 C39 127.50(14)
C39 C6 C29 124.54(14)
C35 N8 C40 118.94(13)
C35 N8 C41 120.09(14)
C40 N8 C41 118.32(14)
H2AA C2AA H2AB 109.5
H2AA C2AA H2AC 109.5
H2AB C2AA H2AC 109.5
N2 C2AA H2AA 109.5
N2 C2AA H2AB 109.5
N2 C2AA H2AC 109.5
C2AA N2 C22 114.03(14)
C3 N2 C2AA 118.89(14)
C3 N2 C22 118.87(14)
N2 C3 C0AA 120.52(15)
N2 C3 C23 122.38(15)
C23 C3 C0AA 117.04(14)
C3 C0AA H0AA 119.4
C5 C0AA C3 121.22(15)
C5 C0AA H0AA 119.4
C0AA C5 H5 119.0
C0AA C5 C1AA 122.06(15)
C1AA C5 H5 119.0
C5 C1AA C7 121.44(14)
C5 C1AA C24 116.50(14)
C24 C1AA C7 122.05(14)
C1 C7 C1AA 125.81(13)
C8 C7 C1 106.14(13)
C8 C7 C1AA 128.04(14)
C7 C8 C9 128.79(14)
C7 C8 N19 108.72(13)
N19 C8 C9 122.43(13)
C8 C9 H9 105.3
C8 C9 C10 114.16(13)
C8 C9 C15 117.37(14)
C10 C9 H9 105.3
C10 C9 C15 108.33(13)
C15 C9 H9 105.3
O1 C10 C9 112.09(14)
O4 C10 O1 124.21(16)
O4 C10 C9 123.69(16)
O1 C11 H11A 110.3
O1 C11 H11B 110.3
O1 C11 C12 106.92(14)
H11A C11 H11B 108.6
C12 C11 H11A 110.3
C12 C11 H11B 110.3
C11 C12 H12A 109.5
C11 C12 H12B 109.5
C11 C12 H12C 109.5
H12A C12 H12B 109.5
H12A C12 H12C 109.5
H12B C12 H12C 109.5
H13A C13 H13B 109.5
H13A C13 H13C 109.5
H13B C13 H13C 109.5
C14 C13 H13A 109.5
C14 C13 H13B 109.5
C14 C13 H13C 109.5
O2 C14 C13 112.37(17)
O2 C14 H14A 109.1
O2 C14 H14B 109.1
C13 C14 H14A 109.1
C13 C14 H14B 109.1
H14A C14 H14B 107.9
O2 C15 C9 112.07(14)
O3 C15 O2 125.40(17)
O3 C15 C9 122.38(18)
N0AA C16 C1 130.54(14)
N19 C16 C1 107.08(14)
N19 C16 N0AA 122.24(14)
N0AA C17 H17A 109.5
N0AA C17 H17B 109.5
N0AA C17 H17C 109.5
H17A C17 H17B 109.5
H17A C17 H17C 109.5
H17B C17 H17C 109.5
N0AA C18 H18A 109.5
N0AA C18 H18B 109.5
N0AA C18 H18C 109.5
H18A C18 H18B 109.5
H18A C18 H18C 109.5
H18B C18 H18C 109.5
C8 N19 H19 123.9(12)
C16 N19 C8 110.31(13)
C16 N19 H19 125.6(12)
N21 C20 C1 178.86(18)
N2 C22 H22A 109.5
N2 C22 H22B 109.5
N2 C22 H22C 109.5
H22A C22 H22B 109.5
H22A C22 H22C 109.5
H22B C22 H22C 109.5
C3 C23 H23 119.4
C24 C23 C3 121.12(15)
C24 C23 H23 119.4
C1AA C24 H24 119.0
C23 C24 C1AA 122.02(15)
C23 C24 H24 119.0
N3 C25 H25A 109.5
N3 C25 H25B 109.5
N3 C25 H25C 109.5
H25A C25 H25B 109.5
H25A C25 H25C 109.5
H25B C25 H25C 109.5
C27 C26 N3 119.87(14)
C37 C26 N3 122.60(14)
C37 C26 C27 117.48(14)
C26 C27 H27 119.4
C28 C27 C26 121.23(15)
C28 C27 H27 119.4
C4 C28 H28 119.1
C27 C28 C4 121.71(14)
C27 C28 H28 119.1
C6 C29 C4 125.21(13)
C30 C29 C4 128.08(14)
C30 C29 C6 106.63(13)
N5 C30 C31 123.22(13)
C29 C30 N5 108.32(13)
C29 C30 C31 128.06(14)
C30 C31 H31 105.3
C30 C31 C32 118.46(14)
C30 C31 C42 114.37(14)
C32 C31 H31 105.3
C42 C31 H31 105.3
C42 C31 C32 107.06(13)
O5 C32 C31 113.32(14)
O6 C32 O5 125.32(16)
O6 C32 C31 121.32(16)
O5 C33 H33A 110.2
O5 C33 H33B 110.2
O5 C33 C34 107.74(15)
H33A C33 H33B 108.5
C34 C33 H33A 110.2
C34 C33 H33B 110.2
C33 C34 H34A 109.5
C33 C34 H34B 109.5
C33 C34 H34C 109.5
H34A C34 H34B 109.5
H34A C34 H34C 109.5
H34B C34 H34C 109.5
N5 C35 C6 107.03(14)
N5 C35 N8 123.15(14)
N8 C35 C6 129.76(14)
N3 C36 H36A 109.5
N3 C36 H36B 109.5
N3 C36 H36C 109.5
H36A C36 H36B 109.5
H36A C36 H36C 109.5
H36B C36 H36C 109.5
C26 C37 H37 119.7
C38 C37 C26 120.65(14)
C38 C37 H37 119.7
C4 C38 H38 118.9
C37 C38 C4 122.17(15)
C37 C38 H38 118.9
N7 C39 C6 178.08(17)
N8 C40 H40A 109.5
N8 C40 H40B 109.5
N8 C40 H40C 109.5
H40A C40 H40B 109.5
H40A C40 H40C 109.5
H40B C40 H40C 109.5
N8 C41 H41A 109.5
N8 C41 H41B 109.5
N8 C41 H41C 109.5
H41A C41 H41B 109.5
H41A C41 H41C 109.5
H41B C41 H41C 109.5
O7 C42 C31 111.54(14)
O8 C42 O7 124.65(17)
O8 C42 C31 123.80(16)
O7 C43 H43A 110.4
O7 C43 H43B 110.4
O7 C43 C44 106.67(15)
H43A C43 H43B 108.6
C44 C43 H43A 110.4
C44 C43 H43B 110.4
C43 C44 H44A 109.5
C43 C44 H44B 109.5
C43 C44 H44C 109.5
H44A C44 H44B 109.5
H44A C44 H44C 109.5
H44B C44 H44C 109.5

loop_
_geom_bond_atom_site_label_1
_geom_bond_atom_site_label_2
_geom_bond_distance
O1 C10 1.323(2)
O1 C11 1.457(2)
O2 C14 1.462(2)
O2 C15 1.328(2)
O3 C15 1.197(2)
O4 C10 1.201(2)
O5 C32 1.319(2)
O5 C33 1.469(2)
O6 C32 1.211(2)
O7 C42 1.325(2)
O7 C43 1.462(2)
O8 C42 1.203(2)
C1 C7 1.452(2)
C1 C16 1.399(2)
C1 C20 1.409(2)
N0AA C16 1.368(2)
N0AA C17 1.458(2)
N0AA C18 1.457(2)
N3 C25 1.462(2)
N3 C26 1.408(2)
N3 C36 1.456(2)
C4 C28 1.401(2)
C4 C29 1.474(2)
C4 C38 1.396(2)
N5 H5A 0.890(14)
N5 C30 1.395(2)
N5 C35 1.359(2)
C6 C29 1.443(2)
C6 C35 1.402(2)
C6 C39 1.413(2)
N7 C39 1.149(2)
N8 C35 1.364(2)
N8 C40 1.446(2)
N8 C41 1.452(2)
C2AA H2AA 0.9800
C2AA H2AB 0.9800
C2AA H2AC 0.9800
C2AA N2 1.447(2)
N2 C3 1.396(2)
N2 C22 1.457(2)
C3 C0AA 1.405(2)
C3 C23 1.401(2)
C0AA H0AA 0.9500
C0AA C5 1.380(2)
C5 H5 0.9500
C5 C1AA 1.397(2)
C1AA C7 1.472(2)
C1AA C24 1.400(2)
C7 C8 1.365(2)
C8 C9 1.495(2)
C8 N19 1.394(2)
C9 H9 1.0000
C9 C10 1.518(2)
C9 C15 1.530(2)
C11 H11A 0.9900
C11 H11B 0.9900
C11 C12 1.501(2)
C12 H12A 0.9800
C12 H12B 0.9800
C12 H12C 0.9800
C13 H13A 0.9800
C13 H13B 0.9800
C13 H13C 0.9800
C13 C14 1.471(3)
C14 H14A 0.9900
C14 H14B 0.9900
C16 N19 1.3581(19)
C17 H17A 0.9800
C17 H17B 0.9800
C17 H17C 0.9800
C18 H18A 0.9800
C18 H18B 0.9800
C18 H18C 0.9800
N19 H19 0.895(14)
C20 N21 1.151(2)
C22 H22A 0.9800
C22 H22B 0.9800
C22 H22C 0.9800
C23 H23 0.9500
C23 C24 1.384(2)
C24 H24 0.9500
C25 H25A 0.9800
C25 H25B 0.9800
C25 H25C 0.9800
C26 C27 1.403(2)
C26 C37 1.399(2)
C27 H27 0.9500
C27 C28 1.381(2)
C28 H28 0.9500
C29 C30 1.368(2)
C30 C31 1.499(2)
C31 H31 1.0000
C31 C32 1.524(2)
C31 C42 1.521(2)
C33 H33A 0.9900
C33 H33B 0.9900
C33 C34 1.475(3)
C34 H34A 0.9800
C34 H34B 0.9800
C34 H34C 0.9800
C36 H36A 0.9800
C36 H36B 0.9800
C36 H36C 0.9800
C37 H37 0.9500
C37 C38 1.388(2)
C38 H38 0.9500
C40 H40A 0.9800
C40 H40B 0.9800
C40 H40C 0.9800
C41 H41A 0.9800
C41 H41B 0.9800
C41 H41C 0.9800
C43 H43A 0.9900
C43 H43B 0.9900
C43 C44 1.486(3)
C44 H44A 0.9800
C44 H44B 0.9800
C44 H44C 0.9800

loop_
_geom_torsion_atom_site_label_1
_geom_torsion_atom_site_label_2
_geom_torsion_atom_site_label_3
_geom_torsion_atom_site_label_4
_geom_torsion
C1 C7 C8 C9 176.07(16)
C1 C7 C8 N19 -1.19(18)
C1 C16 N19 C8 0.32(18)
N0AA C16 N19 C8 -175.80(15)
N3 C26 C27 C28 179.60(15)
N3 C26 C37 C38 179.82(15)
C4 C29 C30 N5 -176.97(15)
C4 C29 C30 C31 -4.1(3)
N5 C30 C31 C32 -56.4(2)
N5 C30 C31 C42 71.3(2)
C6 C29 C30 N5 -0.08(18)
C6 C29 C30 C31 172.77(16)
C2AA N2 C3 C0AA -173.43(17)
C2AA N2 C3 C23 3.8(3)
N2 C3 C0AA C5 175.74(16)
N2 C3 C23 C24 -176.58(16)
C3 C0AA C5 C1AA 0.7(3)
C3 C23 C24 C1AA 1.2(3)
C0AA C3 C23 C24 0.7(2)
C0AA C5 C1AA C7 -179.93(15)
C0AA C5 C1AA C24 1.2(2)
C5 C1AA C7 C1 -37.8(2)
C5 C1AA C7 C8 142.62(18)
C5 C1AA C24 C23 -2.1(2)
C1AA C7 C8 C9 -4.3(3)
C1AA C7 C8 N19 178.49(15)
C7 C1 C16 N0AA 174.64(17)
C7 C1 C16 N19 -1.04(18)
C7 C1AA C24 C23 179.03(15)
C7 C8 C9 C10 102.0(2)
C7 C8 C9 C15 -129.68(18)
C7 C8 N19 C16 0.58(19)
C8 C9 C10 O1 55.40(18)
C8 C9 C10 O4 -123.43(19)
C8 C9 C15 O2 29.6(2)
C8 C9 C15 O3 -154.61(16)
C9 C8 N19 C16 -176.89(15)
C10 O1 C11 C12 167.93(14)
C10 C9 C15 O2 160.72(14)
C10 C9 C15 O3 -23.5(2)
C11 O1 C10 O4 -3.1(2)
C11 O1 C10 C9 178.10(13)
C14 O2 C15 O3 -6.3(3)
C14 O2 C15 C9 169.32(15)
C15 O2 C14 C13 84.9(2)
C15 C9 C10 O1 -77.39(16)
C15 C9 C10 O4 103.8(2)
C16 C1 C7 C1AA -178.30(15)
C16 C1 C7 C8 1.38(19)
C17 N0AA C16 C1 177.22(17)
C17 N0AA C16 N19 -7.7(2)
C18 N0AA C16 C1 30.4(3)
C18 N0AA C16 N19 -154.48(16)
N19 C8 C9 C10 -81.09(19)
N19 C8 C9 C15 47.2(2)
C20 C1 C7 C1AA -3.8(3)
C20 C1 C7 C8 175.86(16)
C20 C1 C16 N0AA 0.3(3)
C20 C1 C16 N19 -175.38(16)
C22 N2 C3 C0AA 39.9(2)
C22 N2 C3 C23 -142.85(17)
C23 C3 C0AA C5 -1.6(2)
C24 C1AA C7 C1 141.05(17)
C24 C1AA C7 C8 -38.6(3)
C25 N3 C26 C27 47.7(2)
C25 N3 C26 C37 -134.66(17)
C26 C27 C28 C4 0.8(3)
C26 C37 C38 C4 0.5(2)
C27 C26 C37 C38 -2.5(2)
C28 C4 C29 C6 142.69(17)
C28 C4 C29 C30 -41.0(3)
C28 C4 C38 C37 2.0(2)
C29 C4 C28 C27 175.40(15)
C29 C4 C38 C37 -176.08(15)
C29 C6 C35 N5 -0.76(18)
C29 C6 C35 N8 176.50(17)
C29 C30 C31 C32 131.66(18)
C29 C30 C31 C42 -100.6(2)
C30 N5 C35 C6 0.72(19)
C30 N5 C35 N8 -176.76(16)
C30 C31 C32 O5 -14.1(2)
C30 C31 C32 O6 167.86(16)
C30 C31 C42 O7 -64.38(17)
C30 C31 C42 O8 114.37(18)
C32 O5 C33 C34 -149.07(17)
C32 C31 C42 O7 68.95(17)
C32 C31 C42 O8 -112.30(18)
C33 O5 C32 O6 -1.1(2)
C33 O5 C32 C31 -179.04(14)
C35 N5 C30 C29 -0.40(19)
C35 N5 C30 C31 -173.68(15)
C35 C6 C29 C4 177.52(15)
C35 C6 C29 C30 0.52(19)
C36 N3 C26 C27 -177.71(15)
C36 N3 C26 C37 0.0(2)
C37 C26 C27 C28 1.8(2)
C38 C4 C28 C27 -2.7(2)
C38 C4 C29 C6 -39.3(2)
C38 C4 C29 C30 137.05(18)
C39 C6 C29 C4 -8.1(3)
C39 C6 C29 C30 174.94(16)
C39 C6 C35 N5 -174.96(16)
C39 C6 C35 N8 2.3(3)
C40 N8 C35 N5 -160.99(16)
C40 N8 C35 C6 22.1(3)
C41 N8 C35 N5 0.3(3)
C41 N8 C35 C6 -176.61(17)
C42 O7 C43 C44 -162.20(16)
C42 C31 C32 O5 -145.21(14)
C42 C31 C32 O6 36.8(2)
C43 O7 C42 O8 4.9(2)
C43 O7 C42 C31 -176.33(13)
